data_7714580
loop_
_publ_author_name
'Jung, Ahyung'
'Li, Yang'
'Ok, Kang Min'

_publ_section_title
;
 Chiral amino acid-templated tin fluorides tailoring nonlinear optical
 properties, birefringence, and photoluminescence.
;
_journal_issue 1
_journal_name_full 'Dalton transactions (Cambridge, England : 2003)'
_journal_page_first 105
_journal_page_last 114
_journal_paper_doi 10.1039/d3dt03257d
_journal_volume 53
_journal_year 2023
_chemical_absolute_configuration unk
_chemical_formula_moiety 'C8 H10 N O3, F3 Sn'
_chemical_formula_sum 'C8 H10 F3 N O3 Sn'
_chemical_formula_weight 343.86
_space_group_IT_number 4
_space_group_name_Hall 'P 2yb'
_space_group_name_H-M_alt 'P 1 21 1'
_symmetry_cell_setting monoclinic
_symmetry_Int_Tables_number 4
_symmetry_space_group_name_Hall 'P 2yb'
_symmetry_space_group_name_H-M 'P 1 21 1'
_atom_sites_solution_hydrogens mixed
_atom_sites_solution_primary difmap
_atom_sites_solution_secondary direct
_audit_conform_dict_location ftp://ftp.iucr.org/pub/cif_core.dic
_audit_conform_dict_name cif_core.dic
_audit_conform_dict_version 2.4.5
_audit_creation_date 2023-03-03T15:59:49-00:00
_audit_creation_method 'WinGX routine CIF_UPDATE'
_audit_update_record
;
2023-10-05 deposited with the CCDC.	2023-11-30 downloaded from the CCDC.
;
_cell_angle_alpha 90
_cell_angle_beta 90.8340(10)
_cell_angle_gamma 90
_cell_formula_units_Z 4
_cell_length_a 7.9805(2)
_cell_length_b 5.8498(2)
_cell_length_c 23.4594(7)
_cell_measurement_reflns_used 9671
_cell_measurement_temperature 150(2)
_cell_measurement_theta_max 28.39
_cell_measurement_theta_min 2.68
_cell_measurement_wavelength 0.71076
_cell_volume 1095.07(6)
_computing_cell_refinement 'SAINT V8.40B integration software'
_computing_data_collection 'Bruker APEX4 software'
_computing_data_reduction 'Bruker APEX4 software'
_computing_molecular_graphics 'Ortep for Windows (Farrugia, 2012)'
_computing_publication_material 'WinGX publication routines (Farrugia, 2012)'
_computing_structure_refinement 'SHELXL-2018/3 (Sheldrick, 2018)'
_computing_structure_solution 'SHELXS-2013 (Sheldrick, 2013/2)'
_diffrn_ambient_temperature 150(2)
_diffrn_detector 'PHOTON II CPAD detector'
_diffrn_measured_fraction_theta_full 0.998
_diffrn_measured_fraction_theta_max 0.99
_diffrn_measurement_device 'three-circle diffractometer'
_diffrn_measurement_device_type 'Bruker D8 QUEST'
_diffrn_measurement_method '\w scans'
_diffrn_orient_matrix_type 'x-axis to radiation source'
_diffrn_orient_matrix_UB_11 0.168016
_diffrn_orient_matrix_UB_12 0.00065
_diffrn_orient_matrix_UB_13 -0.007863
_diffrn_orient_matrix_UB_21 0.029741
_diffrn_orient_matrix_UB_22 -0.044897
_diffrn_orient_matrix_UB_23 0.038877
_diffrn_orient_matrix_UB_31 -0.010436
_diffrn_orient_matrix_UB_32 -0.116999
_diffrn_orient_matrix_UB_33 -0.015627
_diffrn_radiation_monochromator graphite
_diffrn_radiation_type MoK\a
_diffrn_radiation_wavelength 0.71073
_diffrn_reflns_av_R_equivalents 0.0766
_diffrn_reflns_av_unetI/netI 0.0415
_diffrn_reflns_Laue_measured_fraction_full 0.998
_diffrn_reflns_Laue_measured_fraction_max 0.99
_diffrn_reflns_limit_h_max 10
_diffrn_reflns_limit_h_min -10
_diffrn_reflns_limit_k_max 7
_diffrn_reflns_limit_k_min -7
_diffrn_reflns_limit_l_max 31
_diffrn_reflns_limit_l_min -31
_diffrn_reflns_number 38910
_diffrn_reflns_point_group_measured_fraction_full 0.999
_diffrn_reflns_point_group_measured_fraction_max 0.987
_diffrn_reflns_theta_full 25.242
_diffrn_reflns_theta_max 28.688
_diffrn_reflns_theta_min 2.552
_diffrn_source 'sealed x-ray tube'
_exptl_absorpt_coefficient_mu 2.367
_exptl_absorpt_correction_T_max 0.746
_exptl_absorpt_correction_T_min 0.533
_exptl_absorpt_correction_type multi-scan
_exptl_absorpt_process_details
;
        SADABS-2016/2 - Bruker AXS area detector scaling and absorption correcti
;
_exptl_crystal_colour colourless
_exptl_crystal_density_diffrn 2.086
_exptl_crystal_density_method 'not measured'
_exptl_crystal_description block
_exptl_crystal_F_000 664
_exptl_crystal_size_max 0.219
_exptl_crystal_size_mid 0.136
_exptl_crystal_size_min 0.114
_refine_diff_density_max 1.129
_refine_diff_density_min -0.701
_refine_diff_density_rms 0.112
_refine_ls_abs_structure_details
;
 Refined as an inversion twin.
;
_refine_ls_abs_structure_Flack 0.10(3)
_refine_ls_extinction_method none
_refine_ls_goodness_of_fit_ref 1.032
_refine_ls_hydrogen_treatment mixed
_refine_ls_matrix_type full
_refine_ls_number_constraints 0
_refine_ls_number_parameters 304
_refine_ls_number_reflns 5568
_refine_ls_number_restraints 5
_refine_ls_restrained_S_all 1.032
_refine_ls_R_factor_all 0.0302
_refine_ls_R_factor_gt 0.0279
_refine_ls_shift/su_max 0.001
_refine_ls_shift/su_mean 0
_refine_ls_structure_factor_coef Fsqd
_refine_ls_weighting_details 'w=1/[\s^2^(Fo^2^)+(0.0293P)^2^+1.2024P] where P=(Fo^2^+2Fc^2^)/3'
_refine_ls_weighting_scheme calc
_refine_ls_wR_factor_gt 0.0658
_refine_ls_wR_factor_ref 0.0668
_reflns_Friedel_coverage 0.822
_reflns_Friedel_fraction_full 1
_reflns_Friedel_fraction_max 0.984
_reflns_number_gt 5328
_reflns_number_total 5568
_reflns_threshold_expression 'I > 2\s(I)'
_cod_data_source_file d3dt03257d2.cif
_cod_data_source_block RSn(II)
_cod_depositor_comments 'Adding full bibliography for 7714580--7714583.cif.'
_cod_original_sg_symbol_H-M 'P 21'
_cod_database_code 7714580
_shelx_estimated_absorpt_t_min 0.625
_shelx_estimated_absorpt_t_max 0.774
_shelx_shelxl_version_number 2018/3

loop_
_symmetry_equiv_pos_as_xyz
'x, y, z'
'-x, y+1/2, -z'

loop_
_atom_site_label
_atom_site_type_symbol
_atom_site_fract_x
_atom_site_fract_y
_atom_site_fract_z
_atom_site_U_iso_or_equiv
_atom_site_adp_type
_atom_site_occupancy
_atom_site_site_symmetry_order
_atom_site_calc_flag
_atom_site_refinement_flags_posn
_atom_site_refinement_flags_adp
_atom_site_refinement_flags_occupancy
_atom_site_disorder_assembly
_atom_site_disorder_group
Sn1 Sn 0.53839(4) 0.86010(5) 1.08092(2) 0.01406(9) Uani 1 1 d . . . . .
Sn2 Sn -0.02545(4) 0.13060(6) 0.58083(2) 0.01519(9) Uani 1 1 d . . . . .
C1 C 0.0333(7) 0.8395(12) 0.7320(2) 0.0220(12) Uani 1 1 d . . . . .
C2 C -0.0327(8) 0.6694(11) 0.7661(2) 0.0235(13) Uani 1 1 d . . . . .
H2 H -0.066575 0.527716 0.749882 0.028 Uiso 1 1 calc R U . . .
C3 C -0.0489(8) 0.7079(10) 0.8246(2) 0.0216(12) Uani 1 1 d . . . . .
H3 H -0.091375 0.590377 0.848265 0.026 Uiso 1 1 calc R U . . .
C4 C -0.0035(6) 0.9170(9) 0.8482(2) 0.0134(10) Uani 1 1 d . . . . .
C5 C 0.0626(8) 1.0867(10) 0.8135(2) 0.0225(13) Uani 1 1 d . . . . .
H5 H 0.09501 1.229618 0.829396 0.027 Uiso 1 1 calc R U . . .
C6 C 0.0811(9) 1.0466(11) 0.7556(3) 0.0276(14) Uani 1 1 d . . . . .
H6 H 0.126913 1.162109 0.732012 0.033 Uiso 1 1 calc R U . . .
C7 C -0.0204(7) 0.9660(11) 0.9114(2) 0.0142(10) Uani 1 1 d . . . . .
H7 H -0.000341 1.132483 0.91832 0.017 Uiso 1 1 calc R U . . .
C8 C 0.1054(6) 0.8274(10) 0.9468(2) 0.0138(10) Uani 1 1 d . . . . .
C9 C 0.5108(7) 0.1641(11) 0.2322(2) 0.0200(12) Uani 1 1 d . . . . .
C10 C 0.5628(10) -0.0447(12) 0.2534(3) 0.0292(15) Uani 1 1 d . . . . .
H10 H 0.600406 -0.160738 0.228317 0.035 Uiso 1 1 calc R U . . .
C11 C 0.5598(8) -0.0836(10) 0.3118(2) 0.0234(13) Uani 1 1 d . . . . .
H11 H 0.594973 -0.227509 0.326369 0.028 Uiso 1 1 calc R U . . .
C12 C 0.5063(7) 0.0838(9) 0.3491(2) 0.0146(11) Uani 1 1 d . . . . .
C13 C 0.4529(8) 0.2930(10) 0.3272(3) 0.0250(13) Uani 1 1 d . . . . .
H13 H 0.41645 0.409849 0.352267 0.03 Uiso 1 1 calc R U . . .
C14 C 0.4529(8) 0.3311(11) 0.2686(2) 0.0243(13) Uani 1 1 d . . . . .
H14 H 0.412926 0.472115 0.253628 0.029 Uiso 1 1 calc R U . . .
C15 C 0.5200(6) 0.0418(10) 0.4131(2) 0.0134(10) Uani 1 1 d . . . . .
H15 H 0.505276 -0.125414 0.420355 0.016 Uiso 1 1 calc R U . . .
C16 C 0.3903(7) 0.1722(9) 0.4468(2) 0.0161(11) Uani 1 1 d . . . . .
N1 N -0.1912(5) 0.9050(8) 0.93136(19) 0.0173(10) Uani 1 1 d . . . . .
H1A H -0.269557 0.969785 0.907863 0.026 Uiso 1 1 calc R U . . .
H1B H -0.204775 0.957689 0.967495 0.026 Uiso 1 1 calc R U . . .
H1C H -0.203571 0.75038 0.930895 0.026 Uiso 1 1 calc R U . . .
N2 N 0.6891(5) 0.1120(10) 0.43448(18) 0.0171(9) Uani 1 1 d . . . . .
H2A H 0.769235 0.042577 0.413381 0.026 Uiso 1 1 calc R U . . .
H2B H 0.701464 0.070031 0.471648 0.026 Uiso 1 1 calc R U . . .
H2C H 0.699852 0.266431 0.431468 0.026 Uiso 1 1 calc R U . . .
O1 O 0.2441(5) 0.0694(7) 0.44611(18) 0.0217(9) Uani 1 1 d D . . . .
H1O H 0.168(7) 0.152(12) 0.468(3) 0.033 Uiso 1 1 d D U . . .
O2 O 0.5190(8) 0.1937(9) 0.17459(19) 0.0349(13) Uani 1 1 d D . . . .
H2O H 0.492(10) 0.337(8) 0.159(4) 0.052 Uiso 1 1 d D U . . .
O3 O 0.4220(5) 0.3514(8) 0.46978(16) 0.0210(8) Uani 1 1 d . . . . .
O4 O 0.0682(5) 0.6513(8) 0.97057(17) 0.0210(8) Uani 1 1 d . . . . .
O5 O 0.0519(7) 0.8113(8) 0.67496(19) 0.0336(12) Uani 1 1 d D . . . .
H5O H 0.048(10) 0.659(7) 0.662(4) 0.05 Uiso 1 1 d D U . . .
O6 O 0.2551(5) 0.9193(7) 0.94699(18) 0.0209(9) Uani 1 1 d D . . . .
H6O H 0.333(7) 0.822(11) 0.966(3) 0.031 Uiso 1 1 d D U . . .
F1 F 0.4448(4) 0.5945(6) 1.12989(14) 0.0229(7) Uani 1 1 d . . . . .
F2 F 0.2969(4) 0.9688(6) 1.07880(15) 0.0233(7) Uani 1 1 d . . . . .
F3 F 0.4572(4) 0.6781(6) 1.00811(14) 0.0194(7) Uani 1 1 d . . . . .
F4 F 0.0573(4) 0.4170(6) 0.62520(15) 0.0236(8) Uani 1 1 d . . . . .
F5 F 0.2215(4) 0.0543(6) 0.57750(15) 0.0229(7) Uani 1 1 d . . . . .
F6 F 0.0295(4) 0.2994(6) 0.50437(15) 0.0216(8) Uani 1 1 d . . . . .

loop_
_atom_site_aniso_label
_atom_site_aniso_U_11
_atom_site_aniso_U_22
_atom_site_aniso_U_33
_atom_site_aniso_U_23
_atom_site_aniso_U_13
_atom_site_aniso_U_12
Sn1 0.01486(17) 0.01486(17) 0.01247(16) -0.00018(13) -0.00001(12) -0.00092(14)
Sn2 0.01610(18) 0.01602(17) 0.01353(16) -0.00034(14) 0.00341(12) -0.00238(14)
C1 0.029(3) 0.022(3) 0.016(3) 0.002(2) 0.003(2) 0.004(3)
C2 0.037(3) 0.021(3) 0.012(3) -0.003(2) 0.004(2) -0.002(2)
C3 0.037(4) 0.017(3) 0.011(3) 0.001(2) 0.005(2) -0.004(2)
C4 0.016(2) 0.015(3) 0.010(2) 0.0032(18) 0.0011(18) 0.0017(18)
C5 0.038(3) 0.016(3) 0.014(3) 0.000(2) 0.003(2) -0.007(2)
C6 0.046(4) 0.022(3) 0.015(3) 0.001(2) 0.003(3) -0.004(3)
C7 0.015(3) 0.016(3) 0.012(2) 0.004(2) 0.0033(19) -0.002(2)
C8 0.017(2) 0.019(3) 0.006(2) -0.0008(19) 0.0007(17) 0.003(2)
C9 0.027(3) 0.022(3) 0.011(2) 0.002(2) 0.000(2) -0.001(2)
C10 0.051(4) 0.020(3) 0.016(3) -0.002(2) -0.001(3) 0.007(3)
C11 0.039(4) 0.016(3) 0.016(3) 0.000(2) 0.000(2) 0.008(2)
C12 0.016(2) 0.015(3) 0.012(2) -0.0003(19) 0.0012(18) -0.0005(19)
C13 0.037(4) 0.017(3) 0.021(3) 0.000(2) 0.006(3) 0.008(2)
C14 0.036(3) 0.021(3) 0.016(3) 0.006(2) 0.002(2) 0.007(3)
C15 0.016(3) 0.012(2) 0.012(2) 0.003(2) 0.0020(19) -0.0003(19)
C16 0.018(2) 0.022(3) 0.008(2) 0.0016(19) 0.0022(18) 0.002(2)
N1 0.018(2) 0.023(3) 0.011(2) -0.0034(18) 0.0020(16) 0.0052(18)
N2 0.017(2) 0.023(2) 0.0113(19) 0.000(2) 0.0006(16) 0.001(2)
O1 0.0184(19) 0.023(2) 0.024(2) -0.0062(16) 0.0049(15) -0.0049(16)
O2 0.069(4) 0.026(3) 0.009(2) 0.0017(18) 0.001(2) 0.007(2)
O3 0.0204(18) 0.0213(19) 0.0215(18) -0.0083(18) 0.0058(14) -0.0037(18)
O4 0.0219(18) 0.021(2) 0.0205(19) 0.0069(18) -0.0011(15) -0.0022(18)
O5 0.064(3) 0.022(3) 0.016(2) -0.0029(18) 0.010(2) -0.002(2)
O6 0.0170(18) 0.023(2) 0.022(2) 0.0073(16) -0.0055(15) -0.0035(15)
F1 0.0262(16) 0.0225(19) 0.0201(16) 0.0057(14) -0.0005(13) -0.0044(14)
F2 0.0222(17) 0.0258(18) 0.0221(17) 0.0009(14) 0.0032(14) 0.0066(14)
F3 0.0211(17) 0.0190(18) 0.0178(16) -0.0051(13) -0.0039(13) 0.0037(13)
F4 0.0246(17) 0.0238(19) 0.0225(17) -0.0067(14) 0.0047(13) -0.0020(14)
F5 0.0228(16) 0.0205(17) 0.0253(18) 0.0024(14) 0.0009(14) 0.0025(13)
F6 0.0264(19) 0.0200(18) 0.0186(16) 0.0026(13) 0.0075(14) 0.0048(13)

loop_
_atom_type_symbol
_atom_type_description
_atom_type_scat_dispersion_real
_atom_type_scat_dispersion_imag
_atom_type_scat_source
C C 0.0033 0.0016 'International Tables Vol C Tables 4.2.6.8 and 6.1.1.4'
H H 0 0 'International Tables Vol C Tables 4.2.6.8 and 6.1.1.4'
N N 0.0061 0.0033 'International Tables Vol C Tables 4.2.6.8 and 6.1.1.4'
O O 0.0106 0.006 'International Tables Vol C Tables 4.2.6.8 and 6.1.1.4'
F F 0.0171 0.0103 'International Tables Vol C Tables 4.2.6.8 and 6.1.1.4'
Sn Sn -0.6537 1.4246 'International Tables Vol C Tables 4.2.6.8 and 6.1.1.4'

loop_
_geom_angle_atom_site_label_1
_geom_angle_atom_site_label_2
_geom_angle_atom_site_label_3
_geom_angle
_geom_angle_site_symmetry_1
_geom_angle_site_symmetry_3
_geom_angle_publ_flag
F2 Sn1 F1 84.20(14) . . ?
F2 Sn1 F3 81.82(13) . . ?
F1 Sn1 F3 87.79(14) . . ?
F5 Sn2 F4 83.94(14) . . ?
F5 Sn2 F6 81.67(14) . . ?
F4 Sn2 F6 88.86(14) . . ?
O5 C1 C6 117.8(6) . . ?
O5 C1 C2 122.0(6) . . ?
C6 C1 C2 120.2(5) . . ?
C1 C2 C3 119.5(6) . . ?
C4 C3 C2 120.4(5) . . ?
C3 C4 C5 119.5(5) . . ?
C3 C4 C7 122.0(5) . . ?
C5 C4 C7 118.5(5) . . ?
C6 C5 C4 119.9(6) . . ?
C1 C6 C5 120.4(6) . . ?
N1 C7 C4 110.9(4) . . ?
N1 C7 C8 107.4(4) . . ?
C4 C7 C8 111.3(5) . . ?
O4 C8 O6 125.2(5) . . ?
O4 C8 C7 122.6(5) . . ?
O6 C8 C7 112.1(5) . . ?
O2 C9 C10 116.8(5) . . ?
O2 C9 C14 122.9(5) . . ?
C10 C9 C14 120.3(5) . . ?
C9 C10 C11 119.4(6) . . ?
C12 C11 C10 121.2(6) . . ?
C11 C12 C13 119.0(5) . . ?
C11 C12 C15 119.3(5) . . ?
C13 C12 C15 121.5(5) . . ?
C12 C13 C14 120.0(6) . . ?
C9 C14 C13 120.1(6) . . ?
N2 C15 C16 107.8(5) . . ?
N2 C15 C12 109.8(4) . . ?
C16 C15 C12 113.1(4) . . ?
O3 C16 O1 125.8(5) . . ?
O3 C16 C15 122.1(5) . . ?
O1 C16 C15 112.1(5) . . ?

loop_
_geom_bond_atom_site_label_1
_geom_bond_atom_site_label_2
_geom_bond_distance
_geom_bond_site_symmetry_2
_geom_bond_publ_flag
Sn1 F2 2.029(3) . ?
Sn1 F1 2.078(3) . ?
Sn1 F3 2.107(3) . ?
Sn2 F5 2.023(3) . ?
Sn2 F4 2.075(3) . ?
Sn2 F6 2.099(4) . ?
C1 O5 1.359(7) . ?
C1 C6 1.383(9) . ?
C1 C2 1.385(9) . ?
C2 C3 1.397(8) . ?
C3 C4 1.389(8) . ?
C4 C5 1.393(7) . ?
C4 C7 1.517(7) . ?
C5 C6 1.388(8) . ?
C7 N1 1.491(7) . ?
C7 C8 1.526(7) . ?
C8 O4 1.210(7) . ?
C8 O6 1.310(6) . ?
C9 O2 1.365(7) . ?
C9 C10 1.380(9) . ?
C9 C14 1.381(8) . ?
C10 C11 1.388(8) . ?
C11 C12 1.385(8) . ?
C12 C13 1.391(8) . ?
C12 C15 1.523(7) . ?
C13 C14 1.393(8) . ?
C15 N2 1.491(7) . ?
C15 C16 1.518(7) . ?
C16 O3 1.204(7) . ?
C16 O1 1.312(7) . ?
